data_1511190
loop_
_publ_author_name
'Schmidt, B.'
'Jung, W.'
'Kluenter, W.'

_publ_section_title
;
 Li Ir B, Cu Ir B und Pd Ir B, ternaere Iridiumboride mit neuen, vom
 CaRh2B2-Typ abgeleiteten Strukturen
;
_journal_name_full 'Journal of Alloys Compd.'
_journal_page_first 93
_journal_page_last 100
_journal_paper_doi 10.1016/0925-8388(94)90772-2
_journal_volume 205
_journal_year 1994
_chemical_formula_sum 'B Ir Li'
_chemical_name_systematic 'Li Ir B'
_space_group_IT_number 70
_symmetry_space_group_name_Hall '-F 2uv 2vw'
_symmetry_space_group_name_H-M 'F d d d :2'
_cell_angle_alpha 90
_cell_angle_beta 90
_cell_angle_gamma 90
_cell_formula_units_Z 16
_cell_length_a 10.466
_cell_length_b 9.154
_cell_length_c 6.116
_cell_volume 585.948
_citation_journal_id_ASTM JALCEU
_cod_data_source_file boron0-1_297.cif
_cod_data_source_block B1Ir1Li1
_cod_original_cell_volume 585.9481
_cod_original_formula_sum 'B1 Ir1 Li1'
_cod_database_code 1511190

loop_
_symmetry_equiv_pos_as_xyz
x,y,z
-x+1/4,-y+1/4,z
x,-y+1/4,-z+1/4
-x+1/4,y,-z+1/4
-x,-y,-z
x-1/4,y-1/4,-z
-x,y-1/4,z-1/4
x-1/4,-y,z-1/4
x,y+1/2,z+1/2
-x+1/4,-y+3/4,z+1/2
x,-y+3/4,-z+3/4
-x+1/4,y+1/2,-z+3/4
-x,-y+1/2,-z+1/2
x-1/4,y+1/4,-z+1/2
-x,y+1/4,z+1/4
x-1/4,-y+1/2,z+1/4
x+1/2,y,z+1/2
-x+3/4,-y+1/4,z+1/2
x+1/2,-y+1/4,-z+3/4
-x+3/4,y,-z+3/4
-x+1/2,-y,-z+1/2
x+1/4,y-1/4,-z+1/2
-x+1/2,y-1/4,z+1/4
x+1/4,-y,z+1/4
x+1/2,y+1/2,z
-x+3/4,-y+3/4,z
x+1/2,-y+3/4,-z+1/4
-x+3/4,y+1/2,-z+1/4
-x+1/2,-y+1/2,-z
x+1/4,y+1/4,-z
-x+1/2,y+1/4,z-1/4
x+1/4,-y+1/2,z-1/4

loop_
_atom_site_label
_atom_site_type_symbol
_atom_site_fract_x
_atom_site_fract_y
_atom_site_fract_z
_atom_site_occupancy
_atom_site_U_iso_or_equiv
Li1 Li+1 0.5 0.5 0.5 1 0.0
Ir1 Ir+2 0.25734 0.125 0.125 1 0.0
B1 B-3 0.125 0.948 0.125 1 0.0
